data_7043640
loop_
_publ_author_name
'Biswas, Nirmalendu'
'Patra, Debashis'
'Mondal, Bipul'
'Bera, Sachinath'
'Acharyya, Swarnali'
'Biswas, Anup Kumar'
'Mukhopadhyay, Titas Kumar'
'Pal, Amrita'
'Drew, Michael G. B.'
'Ghosh, Tapas'

_publ_section_title
;
 Exploring the effect of hydroxylic and non-hydroxylic solvents on the
 reaction of [VIVO(\b-diketonate)2] with 2-Aminobenzoylhydrazide in
 aerobic and anaerobic conditions. Valence delocalisation in mixed-valence
 VIV-O-VV species
;
_journal_name_full 'Dalton Trans.'
_journal_paper_doi 10.1039/C7DT01776F
_journal_year 2017
_chemical_formula_sum 'C18 H18 N3 O4 V'
_chemical_formula_weight 391.29
_chemical_name_systematic
;
 ?
;
_space_group_IT_number 9
_symmetry_cell_setting monoclinic
_symmetry_space_group_name_Hall 'C -2yc'
_symmetry_space_group_name_H-M 'C 1 c 1'
_atom_sites_solution_hydrogens geom
_atom_sites_solution_primary direct
_atom_sites_solution_secondary difmap
_audit_creation_method SHELXL-97
_audit_update_record
;
2017-01-25 deposited with the CCDC.
2017-07-14 downloaded from the CCDC.
;
_cell_angle_alpha 90.00
_cell_angle_beta 90.88(1)
_cell_angle_gamma 90.00
_cell_formula_units_Z 4
_cell_length_a 18.773(7)
_cell_length_b 11.663(5)
_cell_length_c 7.923(3)
_cell_measurement_reflns_used 4919
_cell_measurement_temperature 150(2)
_cell_measurement_theta_max 29.99
_cell_measurement_theta_min 3.28
_cell_volume 1734.5(12)
_computing_cell_refinement 'Crysalis, Oxford Diffraction'
_computing_data_collection 'Crysalis, Oxford Diffraction'
_computing_data_reduction 'Crysalis, Oxford Diffraction'
_computing_molecular_graphics PLATON(Spek,2004)
_computing_structure_refinement 'SHELXL-97 (Sheldrick, 1997)'
_computing_structure_solution 'SHELXS-97 (Sheldrick, 1997)'
_diffrn_ambient_temperature 150(2)
_diffrn_measured_fraction_theta_full 0.948
_diffrn_measured_fraction_theta_max 0.948
_diffrn_measurement_device 'Oxford Diffaction X-Calibur System'
_diffrn_measurement_method '321 frames, counting time 10 s.'
_diffrn_radiation_monochromator graphite
_diffrn_radiation_source 'fine-focus sealed tube'
_diffrn_radiation_type MoK\a
_diffrn_radiation_wavelength 0.71073
_diffrn_reflns_av_R_equivalents 0.0533
_diffrn_reflns_av_sigmaI/netI 0.0822
_diffrn_reflns_limit_h_max 26
_diffrn_reflns_limit_h_min -23
_diffrn_reflns_limit_k_max 16
_diffrn_reflns_limit_k_min -16
_diffrn_reflns_limit_l_max 11
_diffrn_reflns_limit_l_min -4
_diffrn_reflns_number 4919
_diffrn_reflns_theta_full 29.99
_diffrn_reflns_theta_max 29.99
_diffrn_reflns_theta_min 3.28
_diffrn_standards_decay_% n/a
_diffrn_standards_interval_count n/a
_diffrn_standards_interval_time n/a
_diffrn_standards_number n/a
_exptl_absorpt_coefficient_mu 0.601
_exptl_absorpt_correction_T_max 1.000
_exptl_absorpt_correction_T_min 0.941
_exptl_absorpt_correction_type empirical
_exptl_absorpt_process_details 'ABSPACK, Oxford Diffraction Ltd'
_exptl_crystal_colour black
_exptl_crystal_density_diffrn 1.498
_exptl_crystal_density_method 'not measured'
_exptl_crystal_description needle
_exptl_crystal_F_000 808
_exptl_crystal_size_max 0.23
_exptl_crystal_size_mid 0.06
_exptl_crystal_size_min 0.06
_refine_diff_density_max 1.143
_refine_diff_density_min -0.370
_refine_diff_density_rms 0.102
_refine_ls_abs_structure_details 'Flack H D (1983), Acta Cryst. A39, 876-881'
_refine_ls_abs_structure_Flack 0.11(8)
_refine_ls_extinction_method none
_refine_ls_goodness_of_fit_ref 1.028
_refine_ls_hydrogen_treatment mixed
_refine_ls_matrix_type full
_refine_ls_number_parameters 244
_refine_ls_number_reflns 2528
_refine_ls_number_restraints 16
_refine_ls_restrained_S_all 1.027
_refine_ls_R_factor_all 0.1056
_refine_ls_R_factor_gt 0.0761
_refine_ls_shift/su_max 0.001
_refine_ls_shift/su_mean 0.000
_refine_ls_structure_factor_coef Fsqd
_refine_ls_weighting_details 'calc w=1/[\s^2^(Fo^2^)+(0.1062P)^2^+0.0000P] where P=(Fo^2^+2Fc^2^)/3'
_refine_ls_weighting_scheme calc
_refine_ls_wR_factor_gt 0.1796
_refine_ls_wR_factor_ref 0.2053
_reflns_number_gt 1772
_reflns_number_total 2528
_reflns_threshold_expression >2sigma(I)
_cod_data_source_file c7dt01776f2.cif
_cod_data_source_block 4
_cod_original_sg_symbol_H-M Cc
_cod_database_code 7043640

loop_
_symmetry_equiv_pos_as_xyz
'x, y, z'
'x, -y, z+1/2'
'x+1/2, y+1/2, z'
'x+1/2, -y+1/2, z+1/2'

loop_
_atom_site_label
_atom_site_type_symbol
_atom_site_fract_x
_atom_site_fract_y
_atom_site_fract_z
_atom_site_U_iso_or_equiv
_atom_site_adp_type
_atom_site_occupancy
_atom_site_symmetry_multiplicity
_atom_site_calc_flag
_atom_site_refinement_flags
V V -0.00048(17) 0.75346(11) -0.0013(3) 0.0334(3) Uani 1 1 d .
N1 N 0.0226(4) 0.5824(6) -0.0094(14) 0.0434(19) Uani 1 1 d .
N2 N 0.0958(5) 0.5551(9) -0.0012(15) 0.048(3) Uani 1 1 d .
N3 N 0.2229(6) 0.4632(10) -0.0685(18) 0.072(4) Uani 1 1 d D
O1 O -0.0015(7) 0.7744(5) -0.1971(8) 0.0474(16) Uani 1 1 d .
O2 O -0.0927(5) 0.7124(13) 0.0707(10) 0.066(3) Uani 1 1 d .
O3 O 0.0944(5) 0.7343(11) 0.0628(13) 0.063(3) Uani 1 1 d .
O4 O -0.0031(6) 0.8909(6) 0.0925(9) 0.0546(18) Uani 1 1 d .
H31 H 0.180(3) 0.448(14) -0.039(19) 0.065 Uiso 1 1 d D
H32 H 0.251(6) 0.405(8) -0.077(18) 0.065 Uiso 1 1 d D
C1 C -0.1286(6) 0.6149(13) 0.0243(18) 0.049(3) Uani 1 1 d .
C2 C -0.0932(6) 0.5173(15) -0.0318(19) 0.061(4) Uani 1 1 d .
H2 H -0.1221 0.4582 -0.0722 0.073 Uiso 1 1 calc R
C3 C -0.0193(6) 0.4968(11) -0.0351(14) 0.050(3) Uani 1 1 d .
C4 C 0.1288(6) 0.6434(15) 0.0358(15) 0.054(4) Uani 1 1 d .
C5 C 0.2083(6) 0.6417(13) 0.0513(17) 0.049(3) Uani 1 1 d .
C6 C 0.2518(8) 0.5513(12) 0.001(2) 0.056(4) Uani 1 1 d .
C7 C 0.3263(6) 0.5591(14) 0.014(2) 0.057(4) Uani 1 1 d .
H7 H 0.3556 0.5031 -0.0311 0.068 Uiso 1 1 calc R
C8 C 0.3548(6) 0.6545(13) 0.0985(17) 0.050(3) Uani 1 1 d .
H8 H 0.4036 0.6572 0.1204 0.060 Uiso 1 1 calc R
C9 C 0.3124(7) 0.7456(10) 0.1504(17) 0.040(3) Uani 1 1 d U
H9 H 0.3340 0.8092 0.1999 0.048 Uiso 1 1 calc R
C10 C 0.2398(6) 0.7440(10) 0.1307(14) 0.036(3) Uani 1 1 d .
H10 H 0.2117 0.8049 0.1660 0.043 Uiso 1 1 calc R
C11 C 0.0091(6) 0.3791(8) -0.0620(12) 0.042(2) Uani 1 1 d .
H11A H -0.0268 0.3328 -0.1162 0.063 Uiso 1 1 calc R
H11B H 0.0221 0.3458 0.0449 0.063 Uiso 1 1 calc R
H11C H 0.0503 0.3829 -0.1321 0.063 Uiso 1 1 calc R
C12 C -0.2069(6) 0.6253(16) 0.0500(17) 0.056(4) Uani 1 1 d .
C13 C -0.2358(7) 0.7121(16) 0.128(2) 0.060(4) Uani 1 1 d .
H13 H -0.2054 0.7684 0.1711 0.073 Uiso 1 1 calc R
C14 C -0.3098(8) 0.7264(19) 0.153(2) 0.072(5) Uani 1 1 d .
H14 H -0.3280 0.7897 0.2093 0.086 Uiso 1 1 calc R
C15 C -0.3537(7) 0.6405(17) 0.0889(18) 0.062(4) Uani 1 1 d .
H15 H -0.4030 0.6463 0.0971 0.074 Uiso 1 1 calc R
C16 C -0.3247(7) 0.5509(15) 0.016(2) 0.059(4) Uani 1 1 d .
H16 H -0.3543 0.4914 -0.0189 0.071 Uiso 1 1 calc R
C17 C -0.2497(6) 0.5405(12) -0.0106(17) 0.047(4) Uani 1 1 d .
H17 H -0.2310 0.4780 -0.0677 0.057 Uiso 1 1 calc R
C18 C 0.0000(9) 0.9259(8) 0.2582(13) 0.059(3) Uani 1 1 d .
H18A H 0.0466 0.9110 0.3043 0.089 Uiso 1 1 calc R
H18B H -0.0348 0.8846 0.3218 0.089 Uiso 1 1 calc R
H18C H -0.0099 1.0066 0.2643 0.089 Uiso 1 1 calc R

loop_
_atom_site_aniso_label
_atom_site_aniso_U_11
_atom_site_aniso_U_22
_atom_site_aniso_U_33
_atom_site_aniso_U_23
_atom_site_aniso_U_13
_atom_site_aniso_U_12
V 0.0298(6) 0.0208(5) 0.0494(7) -0.0018(6) -0.0040(10) 0.0009(7)
N1 0.039(4) 0.015(3) 0.077(5) -0.001(5) 0.000(5) -0.005(3)
N2 0.026(4) 0.042(5) 0.077(7) 0.009(5) -0.004(5) -0.009(4)
N3 0.050(6) 0.032(6) 0.134(11) -0.028(6) 0.011(7) 0.005(5)
O1 0.054(4) 0.023(3) 0.065(4) 0.000(2) -0.008(5) 0.004(5)
O2 0.035(5) 0.152(10) 0.011(3) 0.003(5) -0.001(3) 0.009(6)
O3 0.015(4) 0.107(9) 0.066(7) 0.003(5) -0.005(4) 0.010(4)
O4 0.073(5) 0.030(3) 0.060(4) -0.002(3) -0.009(5) 0.001(5)
C1 0.031(6) 0.059(8) 0.058(7) 0.020(6) -0.001(5) -0.007(5)
C2 0.029(5) 0.082(11) 0.072(9) 0.024(7) 0.011(5) 0.009(6)
C3 0.044(6) 0.054(7) 0.054(7) 0.001(4) -0.002(4) -0.008(5)
C4 0.031(6) 0.084(11) 0.047(7) 0.021(6) -0.002(5) -0.002(6)
C5 0.028(5) 0.055(8) 0.063(8) 0.012(6) -0.011(5) -0.003(5)
C6 0.045(7) 0.039(7) 0.085(11) -0.003(7) -0.009(7) -0.005(6)
C7 0.025(6) 0.065(9) 0.080(10) 0.008(7) 0.000(6) 0.010(5)
C8 0.023(5) 0.059(9) 0.068(8) 0.009(6) -0.007(5) 0.008(5)
C9 0.035(4) 0.047(5) 0.038(4) -0.004(3) -0.002(3) -0.005(3)
C10 0.025(5) 0.055(7) 0.027(5) 0.007(4) 0.002(4) -0.002(4)
C11 0.049(7) 0.018(4) 0.060(5) -0.007(3) 0.014(5) 0.004(4)
C12 0.029(6) 0.093(12) 0.046(7) 0.028(7) 0.003(5) 0.007(6)
C13 0.027(6) 0.078(10) 0.076(9) -0.001(8) -0.007(6) -0.001(7)
C14 0.027(6) 0.129(15) 0.059(9) -0.021(9) 0.000(6) 0.003(8)
C15 0.022(5) 0.109(14) 0.054(8) -0.001(7) 0.006(5) 0.001(7)
C16 0.033(7) 0.076(10) 0.070(9) 0.014(8) 0.005(6) -0.005(6)
C17 0.021(4) 0.071(10) 0.051(7) 0.015(7) 0.002(4) -0.004(6)
C18 0.090(8) 0.023(4) 0.064(6) 0.000(4) -0.034(8) -0.002(7)

loop_
_atom_type_symbol
_atom_type_description
_atom_type_scat_dispersion_real
_atom_type_scat_dispersion_imag
_atom_type_scat_source
C C 0.0033 0.0016 'International Tables Vol C Tables 4.2.6.8 and 6.1.1.4'
H H 0.0000 0.0000 'International Tables Vol C Tables 4.2.6.8 and 6.1.1.4'
N N 0.0061 0.0033 'International Tables Vol C Tables 4.2.6.8 and 6.1.1.4'
O O 0.0106 0.0060 'International Tables Vol C Tables 4.2.6.8 and 6.1.1.4'
V V 0.3005 0.5294 'International Tables Vol C Tables 4.2.6.8 and 6.1.1.4'

loop_
_geom_angle_atom_site_label_1
_geom_angle_atom_site_label_2
_geom_angle_atom_site_label_3
_geom_angle
O1 V O4 105.9(3)
O1 V O3 106.6(6)
O4 V O3 91.5(5)
O1 V O2 109.9(5)
O4 V O2 94.1(6)
O3 V O2 139.9(4)
O1 V N1 96.9(4)
O4 V N1 155.0(4)
O3 V N1 71.8(4)
O2 V N1 87.6(5)
C3 N1 N2 115.1(9)
C3 N1 V 129.3(7)
N2 N1 V 115.2(6)
C4 N2 N1 107.9(10)
C6 N3 H31 116(10)
C6 N3 H32 115(10)
H31 N3 H32 115(10)
C1 O2 V 125.3(9)
C4 O3 V 123.0(10)
C18 O4 V 132.0(6)
O2 C1 C2 121.9(11)
O2 C1 C12 112.2(13)
C2 C1 C12 125.8(14)
C1 C2 C3 128.2(15)
C1 C2 H2 115.9
C3 C2 H2 115.9
N1 C3 C2 117.8(12)
N1 C3 C11 121.3(10)
C2 C3 C11 120.9(11)
N2 C4 O3 119.0(11)
N2 C4 C5 120.4(14)
O3 C4 C5 120.6(14)
C6 C5 C10 120.1(11)
C6 C5 C4 125.0(13)
C10 C5 C4 114.8(13)
N3 C6 C5 118.8(13)
N3 C6 C7 119.9(14)
C5 C6 C7 121.1(13)
C8 C7 C6 117.4(13)
C8 C7 H7 121.3
C6 C7 H7 121.3
C9 C8 C7 122.1(11)
C9 C8 H8 118.9
C7 C8 H8 118.9
C10 C9 C8 121.9(11)
C10 C9 H9 119.1
C8 C9 H9 119.1
C9 C10 C5 116.9(11)
C9 C10 H10 121.5
C5 C10 H10 121.5
C3 C11 H11A 109.5
C3 C11 H11B 109.5
H11A C11 H11B 109.5
C3 C11 H11C 109.5
H11A C11 H11C 109.5
H11B C11 H11C 109.5
C13 C12 C17 119.0(13)
C13 C12 C1 122.9(15)
C17 C12 C1 118.1(15)
C12 C13 C14 124.8(15)
C12 C13 H13 117.6
C14 C13 H13 117.6
C15 C14 C13 116.3(16)
C15 C14 H14 121.9
C13 C14 H14 121.9
C16 C15 C14 119.0(14)
C16 C15 H15 120.5
C14 C15 H15 120.5
C15 C16 C17 123.2(14)
C15 C16 H16 118.4
C17 C16 H16 118.4
C12 C17 C16 117.6(14)
C12 C17 H17 121.2
C16 C17 H17 121.2
O4 C18 H18A 109.5
O4 C18 H18B 109.5
H18A C18 H18B 109.5
O4 C18 H18C 109.5
H18A C18 H18C 109.5
H18B C18 H18C 109.5

loop_
_geom_bond_atom_site_label_1
_geom_bond_atom_site_label_2
_geom_bond_distance
V O1 1.571(7)
V O4 1.768(7)
V O3 1.858(9)
V O2 1.893(11)
V N1 2.043(8)
N1 C3 1.285(13)
N1 N2 1.410(12)
N2 C4 1.235(18)
N3 C6 1.283(17)
N3 H31 0.87(2)
N3 H32 0.86(2)
O2 C1 1.369(19)
O3 C4 1.26(2)
O4 C18 1.375(11)
C1 C2 1.39(2)
C1 C12 1.492(17)
C2 C3 1.410(14)
C2 H2 0.9300
C3 C11 1.488(16)
C4 C5 1.495(17)
C5 C6 1.40(2)
C5 C10 1.469(18)
C6 C7 1.405(18)
C7 C8 1.40(2)
C7 H7 0.9300
C8 C9 1.393(19)
C8 H8 0.9300
C9 C10 1.370(17)
C9 H9 0.9300
C10 H10 0.9300
C11 H11A 0.9600
C11 H11B 0.9600
C11 H11C 0.9600
C12 C13 1.31(2)
C12 C17 1.36(2)
C13 C14 1.42(2)
C13 H13 0.9300
C14 C15 1.39(3)
C14 H14 0.9300
C15 C16 1.31(2)
C15 H15 0.9300
C16 C17 1.434(17)
C16 H16 0.9300
C17 H17 0.9300
C18 H18A 0.9600
C18 H18B 0.9600
C18 H18C 0.9600

loop_
_geom_hbond_atom_site_label_D
_geom_hbond_atom_site_label_H
_geom_hbond_atom_site_label_A
_geom_hbond_distance_DH
_geom_hbond_distance_HA
_geom_hbond_distance_DA
_geom_hbond_angle_DHA
N3 H31 N2 0.87(2) 2.04(12) 2.677(15) 130(14)
